data_4110390
loop_
_publ_author_name
'Shinya Kimura'
'Hideaki Suzuki'
'Tomoko Maejima'
'Hatsumi Mori'
'Jun-Ichi Yamaura'
'Toru Kakiuchi'
'Hiroshi Sawa'
'Hiroshi Moriyama'

_publ_contact_author_email hmori@issp.u-tokyo.ac.jp
_publ_contact_author_fax +81-4-7136-3444
_publ_contact_author_name 'Hatsumi Mori'
_publ_contact_author_phone +81-4-7136-3444
_publ_section_title
;
 Checkerboard-Type Charge-Ordered State of a Pressure-Induced
 Superconductor, \b-(meso-DMBEDT-TTF)2PF6
;
_journal_name_full 'Journal of the American Chemical Society'
_journal_page_first 1456
_journal_page_last 1457
_journal_paper_doi 10.1021/ja057307o
_journal_volume 128
_journal_year 2006
_chemical_formula_moiety 'C24 H24 F6 P S16 '
_chemical_formula_sum 'C24 H24 F6 P S16'
_chemical_formula_weight 970.38
_space_group_IT_number 2
_symmetry_cell_setting triclinic
_symmetry_Int_Tables_number 2
_symmetry_space_group_name_Hall '-P 1'
_symmetry_space_group_name_H-M 'P -1'
_audit_creation_date 2005-12-13
_audit_creation_method 'by CrystalStructure 3.6.0'
_cell_angle_alpha 97.787(7)
_cell_angle_beta 111.12(1)
_cell_angle_gamma 68.101(9)
_cell_formula_units_Z 2
_cell_length_a 13.294(3)
_cell_length_b 16.663(4)
_cell_length_c 9.006(2)
_cell_measurement_reflns_used 15883
_cell_measurement_temperature 11.5
_cell_measurement_theta_max 61.0
_cell_measurement_theta_min 2.5
_cell_volume 1726.7(7)
_computing_cell_refinement PROCESS-AUTO
_computing_data_collection PROCESS-AUTO
_computing_data_reduction CrystalStructure
_computing_publication_material 'CrystalStructure 3.6.0'
_computing_structure_refinement CRYSTALS
_computing_structure_solution SHELXS97
_diffrn_measured_fraction_theta_full 0.4754
_diffrn_measured_fraction_theta_max 0.4614
_diffrn_measurement_device_type IPDSC
_diffrn_radiation_type 'Sr K\a'
_diffrn_radiation_wavelength 0.9989
_diffrn_reflns_av_R_equivalents 0.021
_diffrn_reflns_limit_h_max 15
_diffrn_reflns_limit_h_min -14
_diffrn_reflns_limit_k_max 27
_diffrn_reflns_limit_k_min -27
_diffrn_reflns_limit_l_max 15
_diffrn_reflns_limit_l_min -15
_diffrn_reflns_number 19007
_diffrn_reflns_theta_full 58.00
_diffrn_reflns_theta_max 61.18
_exptl_absorpt_coefficient_mu 0.000
_exptl_absorpt_correction_type none
_exptl_crystal_colour black
_exptl_crystal_density_diffrn 1.866
_exptl_crystal_description needle
_exptl_crystal_F_000 986.00
_exptl_crystal_size_max 0.12
_exptl_crystal_size_mid 0.05
_exptl_crystal_size_min 0.03
_refine_diff_density_max 2.20
_refine_diff_density_min -1.85
_refine_ls_extinction_method none
_refine_ls_goodness_of_fit_ref 2.891
_refine_ls_hydrogen_treatment refall
_refine_ls_number_parameters 211
_refine_ls_number_reflns 5200
_refine_ls_R_factor_gt 0.0880
_refine_ls_shift/su_max 0.0000
_refine_ls_structure_factor_coef F
_refine_ls_weighting_details 'w = 1.0'
_refine_ls_weighting_scheme unit
_refine_ls_wR_factor_ref 0.0990
_reflns_number_gt 5200
_reflns_number_total 8959
_reflns_threshold_expression F^2^>2.0\s(F^2^)
_cod_data_source_file ja057307osi20060105_071628.cif
_cod_data_source_block '_(DMBEDT-TTF)2PF6@11.5K'
_cod_original_cell_volume 1726.6(6)
_cod_original_formula_sum 'C24 H24 F6 P S16 '
_cod_database_code 4110390

loop_
_symmetry_equiv_pos_site_id
_symmetry_equiv_pos_as_xyz
1 +X,+Y,+Z
2 -X,-Y,-Z

loop_
_atom_site_label
_atom_site_type_symbol
_atom_site_fract_x
_atom_site_fract_y
_atom_site_fract_z
_atom_site_U_iso_or_equiv
_atom_site_adp_type
_atom_site_occupancy
_atom_site_symmetry_multiplicity
_atom_site_calc_flag
_atom_site_refinement_flags
S(11) S 0.7052(3) 0.3013(2) 0.4259(3) 0.0041(4) Uiso 1.00 1 d .
S(12) S 0.5052(4) 0.2891(2) 0.5893(3) 0.0047(4) Uiso 1.00 1 d .
S(13) S 0.5149(4) 0.4524(2) 0.2585(3) 0.0039(4) Uiso 1.00 1 d .
S(14) S 0.3463(4) 0.4402(2) 0.3855(3) 0.0039(4) Uiso 1.00 1 d .
S(15) S 0.3127(4) 0.6177(2) 0.0422(3) 0.0037(4) Uiso 1.00 1 d .
S(16) S 0.1504(3) 0.5986(2) 0.1743(3) 0.0041(4) Uiso 1.00 1 d .
S(17) S 0.1446(3) 0.7715(2) -0.1531(3) 0.0033(4) Uiso 1.00 1 d .
S(18) S -0.0440(3) 0.7531(2) 0.0204(3) 0.0041(4) Uiso 1.00 1 d .
S(51) S 1.2042(4) 0.3047(2) 0.4226(3) 0.0047(4) Uiso 1.00 1 d .
S(52) S 1.0051(4) 0.2883(2) 0.5824(3) 0.0052(4) Uiso 1.00 1 d .
S(53) S 1.0109(4) 0.4532(2) 0.2490(3) 0.0042(4) Uiso 1.00 1 d .
S(54) S 0.8417(4) 0.4377(2) 0.3732(3) 0.0039(4) Uiso 1.00 1 d .
S(55) S 0.8072(4) 0.6154(2) 0.0279(3) 0.0048(4) Uiso 1.00 1 d .
S(56) S 0.6437(3) 0.5955(2) 0.1594(3) 0.0038(4) Uiso 1.00 1 d .
S(57) S 0.6395(3) 0.7724(2) -0.1593(3) 0.0029(4) Uiso 1.00 1 d .
S(58) S 0.4529(3) 0.7538(2) 0.0170(3) 0.0035(4) Uiso 1.00 1 d .
P(11) P 0.0000 1.0000 -0.5000 0.0038(6) Uiso 1.00 2 d S
P(51) P 0.5000 1.0000 -0.5000 0.0035(5) Uiso 1.00 2 d S
F(11) F 0.0983(9) 0.9919(4) -0.5727(7) 0.009(1) Uiso 1.00 1 d .
F(12) F -0.0623(9) 0.9536(5) -0.6564(8) 0.012(1) Uiso 1.00 1 d .
F(13) F 0.0763(8) 0.9073(4) -0.4167(7) 0.008(1) Uiso 1.00 1 d .
F(51) F 0.6001(9) 0.9916(5) -0.5696(7) 0.011(1) Uiso 1.00 1 d .
F(52) F 0.4357(9) 0.9580(5) -0.6615(7) 0.011(1) Uiso 1.00 1 d .
F(53) F 0.5728(8) 0.9048(4) -0.4240(7) 0.007(1) Uiso 1.00 1 d .
C(11) C 0.730(1) 0.2333(7) 0.587(1) 0.007(2) Uiso 1.00 1 d .
C(12) C 0.635(1) 0.2030(7) 0.572(1) 0.005(1) Uiso 1.00 1 d .
C(13) C 0.561(1) 0.3678(6) 0.391(1) 0.004(1) Uiso 1.00 1 d .
C(14) C 0.483(1) 0.3627(6) 0.450(1) 0.004(1) Uiso 1.00 1 d .
C(15) C 0.376(1) 0.4937(6) 0.261(1) 0.006(2) Uiso 1.00 1 d .
C(16) C 0.289(1) 0.5610(7) 0.166(1) 0.005(1) Uiso 1.00 1 d .
C(17) C 0.172(1) 0.6932(6) -0.018(1) 0.004(1) Uiso 1.00 1 d .
C(18) C 0.098(1) 0.6860(6) 0.044(1) 0.005(1) Uiso 1.00 1 d .
C(19) C 0.032(1) 0.8593(6) -0.098(1) 0.003(1) Uiso 1.00 1 d .
C(20) C -0.070(1) 0.8328(6) -0.124(1) 0.003(1) Uiso 1.00 1 d .
C(21) C 0.080(1) 0.8940(6) 0.067(1) 0.005(1) Uiso 1.00 1 d .
C(22) C -0.177(2) 0.9086(8) -0.115(1) 0.012(2) Uiso 1.00 1 d .
C(51) C 1.231(1) 0.2405(7) 0.589(1) 0.006(2) Uiso 1.00 1 d .
C(52) C 1.138(1) 0.2060(7) 0.574(1) 0.006(1) Uiso 1.00 1 d .
C(53) C 1.060(1) 0.3691(6) 0.384(1) 0.005(1) Uiso 1.00 1 d .
C(54) C 0.983(1) 0.3630(6) 0.443(1) 0.005(1) Uiso 1.00 1 d .
C(55) C 0.869(1) 0.4910(6) 0.247(1) 0.004(1) Uiso 1.00 1 d .
C(56) C 0.783(1) 0.5586(6) 0.154(1) 0.003(1) Uiso 1.00 1 d .
C(57) C 0.666(1) 0.6924(6) -0.028(1) 0.005(1) Uiso 1.00 1 d .
C(58) C 0.593(1) 0.6857(6) 0.037(1) 0.005(2) Uiso 1.00 1 d .
C(59) C 0.530(1) 0.8604(6) -0.099(1) 0.003(1) Uiso 1.00 1 d .
C(60) C 0.425(1) 0.8356(6) -0.124(1) 0.004(1) Uiso 1.00 1 d .
C(61) C 0.582(1) 0.8935(6) 0.067(1) 0.006(2) Uiso 1.00 1 d .
C(62) C 0.323(1) 0.9122(7) -0.106(1) 0.009(2) Uiso 1.00 1 d .
H(11) H 0.7444 0.2652 0.6838 0.008 Uiso 1.00 1 c R
H(12) H 0.7966 0.1836 0.5928 0.008 Uiso 1.00 1 c R
H(13) H 0.6614 0.1620 0.6541 0.006 Uiso 1.00 1 c R
H(14) H 0.6147 0.1760 0.4715 0.006 Uiso 1.00 1 c R
H(15) H 0.0053 0.9052 -0.1702 0.003 Uiso 1.00 1 c R
H(16) H -0.0888 0.8083 -0.2277 0.004 Uiso 1.00 1 c R
H(17) H 0.0760 0.8627 0.1441 0.006 Uiso 1.00 1 c R
H(18) H 0.1578 0.8874 0.0871 0.006 Uiso 1.00 1 c R
H(19) H 0.0361 0.9536 0.0725 0.006 Uiso 1.00 1 c R
H(20) H -0.1804 0.9122 -0.0101 0.014 Uiso 1.00 1 c R
H(21) H -0.1733 0.9608 -0.1391 0.014 Uiso 1.00 1 c R
H(22) H -0.2447 0.9002 -0.1887 0.014 Uiso 1.00 1 c R
H(51) H 1.2409 0.2754 0.6823 0.008 Uiso 1.00 1 c R
H(52) H 1.3008 0.1925 0.6008 0.008 Uiso 1.00 1 c R
H(53) H 1.1660 0.1665 0.6591 0.007 Uiso 1.00 1 c R
H(54) H 1.1222 0.1764 0.4755 0.007 Uiso 1.00 1 c R
H(55) H 0.5039 0.9068 -0.1700 0.003 Uiso 1.00 1 c R
H(56) H 0.4037 0.8129 -0.2282 0.005 Uiso 1.00 1 c R
H(57) H 0.5396 0.9532 0.0749 0.007 Uiso 1.00 1 c R
H(58) H 0.6599 0.8861 0.0846 0.007 Uiso 1.00 1 c R
H(59) H 0.5792 0.8620 0.1450 0.007 Uiso 1.00 1 c R
H(60) H 0.2536 0.9055 -0.1784 0.011 Uiso 1.00 1 c R
H(61) H 0.3276 0.9642 -0.1293 0.011 Uiso 1.00 1 c R
H(62) H 0.3223 0.9144 -0.0004 0.011 Uiso 1.00 1 c R

loop_
_atom_type_symbol
_atom_type_description
_atom_type_scat_dispersion_real
_atom_type_scat_dispersion_imag
_atom_type_scat_source
C C 0.000 0.000
;
International Tables for Crystallography
(1992, Vol. C, Tables 4.2.6.8 and 6.1.1.4)
;
H H 0.000 0.000
;
International Tables for Crystallography
(1992, Vol. C, Table 6.1.1.4)
;
F F 0.000 0.000
;
International Tables for Crystallography
(1992, Vol. C, Tables 4.2.6.8 and 6.1.1.4)
;
P P 0.000 0.000
;
International Tables for Crystallography
(1992, Vol. C, Tables 4.2.6.8 and 6.1.1.4)
;
S S 0.000 0.000
;
International Tables for Crystallography
(1992, Vol. C, Tables 4.2.6.8 and 6.1.1.4)
;

loop_
_geom_angle_atom_site_label_1
_geom_angle_atom_site_label_2
_geom_angle_atom_site_label_3
_geom_angle
S(11) C(11) C(12) 115.3669
C(13) S(11) C(11) 101.5117
S(11) C(13) S(13) 113.3316
S(11) C(13) C(14) 129.1267
S(12) C(12) C(11) 113.8038
C(14) S(12) C(12) 100.8185
S(12) C(14) C(13) 128.6181
S(12) C(14) S(14) 114.3959
S(13) C(13) C(14) 117.5403
C(15) S(13) C(13) 94.7230
S(13) C(15) S(14) 115.6521
S(13) C(15) C(16) 123.2483
S(14) C(14) C(13) 116.9860
C(15) S(14) C(14) 95.0404
S(14) C(15) C(16) 121.0996
S(15) C(16) C(15) 122.4688
S(15) C(16) S(16) 115.8657
C(17) S(15) C(16) 94.1524
S(15) C(17) S(17) 114.7070
S(15) C(17) C(18) 117.5694
S(16) C(16) C(15) 121.5896
C(18) S(16) C(16) 95.0085
S(16) C(18) C(17) 117.1024
S(16) C(18) S(18) 113.6842
S(17) C(17) C(18) 127.6897
C(19) S(17) C(17) 98.7828
S(17) C(19) C(20) 110.7887
S(17) C(19) C(21) 111.5890
S(18) C(18) C(17) 129.2082
C(20) S(18) C(18) 102.4570
S(18) C(20) C(19) 113.8387
S(18) C(20) C(22) 105.6812
S(51) C(51) C(52) 115.5562
C(53) S(51) C(51) 101.4338
S(51) C(53) S(53) 112.9225
S(51) C(53) C(54) 130.0171
S(52) C(52) C(51) 113.8685
C(54) S(52) C(52) 100.5057
S(52) C(54) C(53) 127.7053
S(52) C(54) S(54) 115.1528
S(53) C(53) C(54) 117.0601
C(55) S(53) C(53) 94.9391
S(53) C(55) S(54) 115.6707
S(53) C(55) C(56) 123.6369
S(54) C(54) C(53) 117.1314
C(55) S(54) C(54) 95.1581
S(54) C(55) C(56) 120.6499
S(55) C(56) C(55) 123.2425
S(55) C(56) S(56) 115.5764
C(57) S(55) C(56) 95.1015
S(55) C(57) S(57) 115.2652
S(55) C(57) C(58) 117.4946
S(56) C(56) C(55) 121.1279
C(58) S(56) C(56) 94.9718
S(56) C(58) C(57) 116.6896
S(56) C(58) S(58) 113.6764
S(57) C(57) C(58) 127.1739
C(59) S(57) C(57) 98.8582
S(57) C(59) C(60) 110.7220
S(57) C(59) C(61) 111.3205
S(58) C(58) C(57) 129.6319
C(60) S(58) C(58) 101.9029
S(58) C(60) C(59) 113.9196
S(58) C(60) C(62) 105.3002
F(13) P(11) F(11) 89.7370
F(12) P(11) F(11) 89.9918
F(13) P(11) F(12) 89.8593
F(53) P(51) F(51) 89.9427
F(52) P(51) F(51) 89.9609
F(53) P(51) F(52) 89.9296
C(21) C(19) C(20) 115.1687
C(19) C(20) C(22) 113.0735
C(61) C(59) C(60) 115.1666
C(59) C(60) C(62) 113.2017

loop_
_geom_bond_atom_site_label_1
_geom_bond_atom_site_label_2
_geom_bond_distance
S(11) C(11) 1.82(1)
S(11) C(13) 1.75(1)
S(12) C(12) 1.82(1)
S(12) C(14) 1.74(1)
S(13) C(13) 1.75(1)
S(13) C(15) 1.72(2)
S(14) C(14) 1.73(1)
S(14) C(15) 1.75(2)
S(15) C(16) 1.73(2)
S(15) C(17) 1.75(1)
S(16) C(16) 1.74(2)
S(16) C(18) 1.76(1)
S(17) C(17) 1.75(1)
S(17) C(19) 1.83(1)
S(18) C(18) 1.75(1)
S(18) C(20) 1.84(1)
S(51) C(51) 1.81(1)
S(51) C(53) 1.75(1)
S(52) C(52) 1.81(1)
S(52) C(54) 1.76(1)
S(53) C(53) 1.76(1)
S(53) C(55) 1.75(2)
S(54) C(54) 1.76(1)
S(54) C(55) 1.73(2)
S(55) C(56) 1.75(2)
S(55) C(57) 1.76(1)
S(56) C(56) 1.74(2)
S(56) C(58) 1.76(1)
S(57) C(57) 1.76(1)
S(57) C(59) 1.83(1)
S(58) C(58) 1.74(2)
S(58) C(60) 1.83(1)
P(11) F(11) 1.62(1)
P(11) F(12) 1.615(7)
P(11) F(13) 1.604(6)
P(51) F(51) 1.62(1)
P(51) F(52) 1.616(7)
P(51) F(53) 1.610(6)
C(11) C(12) 1.49(3)
C(13) C(14) 1.36(3)
C(15) C(16) 1.38(1)
C(17) C(18) 1.35(3)
C(19) C(20) 1.50(3)
C(19) C(21) 1.52(1)
C(20) C(22) 1.54(2)
C(21) C(19) 1.52(1)
C(51) C(52) 1.51(3)
C(53) C(54) 1.34(3)
C(55) C(56) 1.37(1)
C(57) C(58) 1.34(3)
C(59) C(60) 1.53(3)
C(59) C(61) 1.53(1)
C(60) C(62) 1.52(2)

loop_
_geom_torsion_atom_site_label_1
_geom_torsion_atom_site_label_2
_geom_torsion_atom_site_label_3
_geom_torsion_atom_site_label_4
_geom_torsion
C(13) S(11) C(11) C(12) 41.2(8)
C(11) S(11) C(13) S(13) 171.6(4)
C(11) S(11) C(13) C(14) -8(1)
C(14) S(12) C(12) C(11) 51.6(7)
C(12) S(12) C(14) S(14) 161.8(5)
C(12) S(12) C(14) C(13) -20(1)
C(15) S(13) C(13) S(11) 178.4(5)
C(15) S(13) C(13) C(14) -1.1(8)
C(13) S(13) C(15) S(14) 1.3(6)
C(13) S(13) C(15) C(16) -175.0(9)
C(15) S(14) C(14) S(12) 178.4(5)
C(15) S(14) C(14) C(13) 0.3(7)
C(14) S(14) C(15) S(13) -1.1(6)
C(14) S(14) C(15) C(16) 175.3(8)
C(17) S(15) C(16) S(16) 0.8(6)
C(17) S(15) C(16) C(15) -175.2(8)
C(16) S(15) C(17) S(17) -180.0(5)
C(16) S(15) C(17) C(18) 0.8(8)
C(18) S(16) C(16) S(15) -1.7(6)
C(18) S(16) C(16) C(15) 174.4(9)
C(16) S(16) C(18) S(18) -175.8(5)
C(16) S(16) C(18) C(17) 2.3(8)
C(19) S(17) C(17) S(15) -151.3(5)
C(19) S(17) C(17) C(18) 27(1)
C(17) S(17) C(19) C(20) -61.0(6)
C(17) S(17) C(19) C(21) 68(1)
C(20) S(18) C(18) S(16) -178.3(5)
C(20) S(18) C(18) C(17) 3(1)
C(18) S(18) C(20) C(19) -38.9(7)
C(18) S(18) C(20) C(22) -163.6(8)
C(53) S(51) C(51) C(52) 43.3(8)
C(51) S(51) C(53) S(53) 169.7(5)
C(51) S(51) C(53) C(54) -10(1)
C(54) S(52) C(52) C(51) 49.5(7)
C(52) S(52) C(54) S(54) 162.4(5)
C(52) S(52) C(54) C(53) -17(1)
C(55) S(53) C(53) S(51) 177.3(5)
C(55) S(53) C(53) C(54) -2.6(8)
C(53) S(53) C(55) S(54) 2.5(6)
C(53) S(53) C(55) C(56) -177.9(8)
C(55) S(54) C(54) S(52) -179.7(5)
C(55) S(54) C(54) C(53) -0.0(8)
C(54) S(54) C(55) S(53) -1.7(6)
C(54) S(54) C(55) C(56) 178.7(8)
C(57) S(55) C(56) S(56) 3.1(6)
C(57) S(55) C(56) C(55) -174.7(8)
C(56) S(55) C(57) S(57) 178.9(5)
C(56) S(55) C(57) C(58) 0.8(9)
C(58) S(56) C(56) S(55) -5.0(6)
C(58) S(56) C(56) C(55) 172.9(8)
C(56) S(56) C(58) S(58) -174.6(5)
C(56) S(56) C(58) C(57) 5.6(9)
C(59) S(57) C(57) S(55) -150.7(5)
C(59) S(57) C(57) C(58) 27(1)
C(57) S(57) C(59) C(60) -60.4(6)
C(57) S(57) C(59) C(61) 69(1)
C(60) S(58) C(58) S(56) -177.0(5)
C(60) S(58) C(58) C(57) 2(1)
C(58) S(58) C(60) C(59) -37.8(7)
C(58) S(58) C(60) C(62) -162.0(8)
S(11) C(11) C(12) S(12) -67.7(9)
S(11) C(13) C(14) S(12) 3(1)
S(11) C(13) C(14) S(14) -178.9(7)
S(13) C(13) C(14) S(12) -177.3(7)
S(13) C(13) C(14) S(14) 0(1)
S(13) C(15) C(16) S(15) -4(1)
S(13) C(15) C(16) S(16) 179.5(7)
S(14) C(15) C(16) S(15) 179.1(7)
S(14) C(15) C(16) S(16) 3(1)
S(15) C(17) C(18) S(16) -2(1)
S(15) C(17) C(18) S(18) 175.6(7)
S(17) C(17) C(18) S(16) 178.7(7)
S(17) C(17) C(18) S(18) -3(1)
S(17) C(19) C(20) S(18) 72.0(8)
S(17) C(19) C(20) C(22) -167.8(7)
C(21) C(19) C(20) S(18) -55(1)
C(21) C(19) C(20) C(22) 64(1)
S(51) C(51) C(52) S(52) -68(1)
S(51) C(53) C(54) S(52) 1(1)
S(51) C(53) C(54) S(54) -178.1(7)
S(53) C(53) C(54) S(52) -178.5(7)
S(53) C(53) C(54) S(54) 1(1)
S(53) C(55) C(56) S(55) 0(1)
S(53) C(55) C(56) S(56) -178.5(7)
S(54) C(55) C(56) S(55) 178.8(7)
S(54) C(55) C(56) S(56) 1(1)
S(55) C(57) C(58) S(56) -4(1)
S(55) C(57) C(58) S(58) 175.8(7)
S(57) C(57) C(58) S(56) 177.7(7)
S(57) C(57) C(58) S(58) -2(1)
S(57) C(59) C(60) S(58) 71.0(8)
S(57) C(59) C(60) C(62) -168.7(7)
C(61) C(59) C(60) S(58) -56(1)
C(61) C(59) C(60) C(62) 63(1)
